data_7061921
loop_
_publ_author_name
'Purushotham, Manasa'
'Paul, Bishwajit'
'Gajula, Siva Nageswara Rao'
'Sahariah, Biswajit'
'Sonti, Rajesh'

_publ_section_title
;
 Deciphering C--H&#x22EF;O/X weak hydrogen bonding and halogen bonding
 interactions in aromatic peptoids
;
_journal_issue 41
_journal_name_full 'New Journal of Chemistry'
_journal_page_first 19648
_journal_page_last 19657
_journal_paper_doi 10.1039/D2NJ02616C
_journal_volume 46
_journal_year 2022
_chemical_formula_sum 'C19 H19 F N2 O4'
_chemical_formula_weight 358.36
_space_group_crystal_system triclinic
_space_group_IT_number 2
_space_group_name_Hall '-P 1'
_space_group_name_H-M_alt 'P -1'
_atom_sites_solution_hydrogens mixed
_audit_creation_method SHELXL-2018/3
_audit_update_record
;
2022-01-22 deposited with the CCDC.	2022-09-05 downloaded from the CCDC.
;
_cell_angle_alpha 76.135(3)
_cell_angle_beta 66.751(3)
_cell_angle_gamma 64.827(3)
_cell_formula_units_Z 2
_cell_length_a 9.5349(6)
_cell_length_b 10.5406(7)
_cell_length_c 10.6231(7)
_cell_measurement_reflns_used 6961
_cell_measurement_temperature 296(2)
_cell_measurement_theta_max 29.07
_cell_measurement_theta_min 2.50
_cell_volume 884.49(10)
_computing_cell_refinement 'Bruker SAINT'
_computing_data_collection 'Bruker APEX2'
_computing_data_reduction 'Bruker SAINT'
_computing_molecular_graphics 'Bruker SHELXTL'
_computing_publication_material 'Bruker SHELXTL'
_computing_structure_refinement 'SHELXL-2018/3 (Sheldrick, 2018)'
_computing_structure_solution 'SHELXS-97 (Sheldrick 2008)'
_diffrn_ambient_temperature 296(2)
_diffrn_measured_fraction_theta_full 0.999
_diffrn_measured_fraction_theta_max 0.991
_diffrn_measurement_device_type 'Bruker APEX-II CCD'
_diffrn_measurement_method '\f and \w scans'
_diffrn_radiation_type MoK\a
_diffrn_radiation_wavelength 0.71073
_diffrn_reflns_av_R_equivalents 0.0293
_diffrn_reflns_av_unetI/netI 0.0252
_diffrn_reflns_Laue_measured_fraction_full 0.999
_diffrn_reflns_Laue_measured_fraction_max 0.991
_diffrn_reflns_limit_h_max 13
_diffrn_reflns_limit_h_min -13
_diffrn_reflns_limit_k_max 15
_diffrn_reflns_limit_k_min -13
_diffrn_reflns_limit_l_max 15
_diffrn_reflns_limit_l_min -12
_diffrn_reflns_number 20252
_diffrn_reflns_point_group_measured_fraction_full 0.999
_diffrn_reflns_point_group_measured_fraction_max 0.991
_diffrn_reflns_theta_full 25.242
_diffrn_reflns_theta_max 30.568
_diffrn_reflns_theta_min 2.094
_exptl_absorpt_coefficient_mu 0.102
_exptl_crystal_colour 'PALE YELLOW'
_exptl_crystal_density_diffrn 1.346
_exptl_crystal_description BLOCK
_exptl_crystal_F_000 376
_refine_diff_density_max 0.365
_refine_diff_density_min -0.251
_refine_diff_density_rms 0.044
_refine_ls_extinction_method none
_refine_ls_goodness_of_fit_ref 1.036
_refine_ls_hydrogen_treatment mixed
_refine_ls_matrix_type full
_refine_ls_number_parameters 239
_refine_ls_number_reflns 5381
_refine_ls_number_restraints 0
_refine_ls_restrained_S_all 1.036
_refine_ls_R_factor_all 0.0771
_refine_ls_R_factor_gt 0.0502
_refine_ls_shift/su_max 0.000
_refine_ls_shift/su_mean 0.000
_refine_ls_structure_factor_coef Fsqd
_refine_ls_weighting_details 'w=1/[\s^2^(Fo^2^)+(0.0735P)^2^+0.1521P] where P=(Fo^2^+2Fc^2^)/3'
_refine_ls_weighting_scheme calc
_refine_ls_wR_factor_gt 0.1401
_refine_ls_wR_factor_ref 0.1589
_reflns_Friedel_coverage 0.000
_reflns_number_gt 3557
_reflns_number_total 5381
_reflns_threshold_expression 'I > 2\s(I)'
_cod_data_source_file d2nj02616c2.cif
_cod_data_source_block shelx_CCDC3
_cod_depositor_comments 'Adding full bibliography for 7061918--7061922.cif.'
_cod_database_code 7061921
_shelx_shelxl_version_number 2018/3
_shelx_space_group_comment
;
The symmetry employed for this shelxl refinement is uniquely defined
by the following loop, which should always be used as a source of
symmetry information in preference to the above space-group names.
They are only intended as comments.
;

loop_
_space_group_symop_operation_xyz
'x, y, z'
'-x, -y, -z'

loop_
_atom_site_label
_atom_site_type_symbol
_atom_site_fract_x
_atom_site_fract_y
_atom_site_fract_z
_atom_site_U_iso_or_equiv
_atom_site_adp_type
_atom_site_occupancy
_atom_site_site_symmetry_order
_atom_site_calc_flag
_atom_site_refinement_flags_posn
_atom_site_refinement_flags_adp
_atom_site_refinement_flags_occupancy
_atom_site_disorder_assembly
_atom_site_disorder_group
C1 C -0.12006(17) 0.15101(15) 0.26582(14) 0.0432(3) Uani 1 1 d . . . . .
C2 C -0.28790(19) 0.18705(17) 0.32234(16) 0.0523(4) Uani 1 1 d . . . . .
C3 C -0.3690(2) 0.1103(2) 0.3135(2) 0.0651(5) Uani 1 1 d . . . . .
H3 H -0.482752 0.139215 0.352562 0.078 Uiso 1 1 calc R U . . .
C4 C -0.2788(2) -0.0099(2) 0.2459(2) 0.0659(5) Uani 1 1 d . . . . .
H4 H -0.331045 -0.063447 0.238425 0.079 Uiso 1 1 calc R U . . .
C5 C -0.1117(2) -0.05067(19) 0.1895(2) 0.0656(5) Uani 1 1 d . . . . .
H5 H -0.050284 -0.132632 0.144421 0.079 Uiso 1 1 calc R U . . .
C6 C -0.03322(19) 0.02954(17) 0.19909(18) 0.0551(4) Uani 1 1 d . . . . .
H6 H 0.080454 0.000674 0.159634 0.066 Uiso 1 1 calc R U . . .
C7 C -0.04227(19) 0.24353(16) 0.27946(17) 0.0508(4) Uani 1 1 d . . . . .
H7A H -0.100731 0.340197 0.251287 0.061 Uiso 1 1 calc R U . . .
H7B H -0.055000 0.238926 0.375470 0.061 Uiso 1 1 calc R U . . .
C8 C 0.25539(19) 0.10460(16) 0.24185(16) 0.0486(3) Uani 1 1 d . . . . .
C9 C 0.2113(3) 0.0371(2) 0.38569(19) 0.0687(5) Uani 1 1 d . . . . .
H9A H 0.094286 0.075033 0.429534 0.103 Uiso 1 1 calc R U . . .
H9B H 0.247944 -0.062612 0.383355 0.103 Uiso 1 1 calc R U . . .
H9C H 0.263535 0.055794 0.436363 0.103 Uiso 1 1 calc R U . . .
C10 C 0.1707(2) 0.26597(17) 0.05716(15) 0.0506(4) Uani 1 1 d . . . . .
H10A H 0.082271 0.282377 0.024426 0.061 Uiso 1 1 calc R U . . .
H10B H 0.269235 0.197450 0.001707 0.061 Uiso 1 1 calc R U . . .
C11 C 0.19845(17) 0.40280(16) 0.03265(14) 0.0445(3) Uani 1 1 d . . . . .
C12 C 0.26431(16) 0.54089(14) 0.14711(14) 0.0416(3) Uani 1 1 d . . . . .
C13 C 0.30620(19) 0.63325(16) 0.03331(17) 0.0530(4) Uani 1 1 d . . . . .
H13 H 0.296334 0.629342 -0.049226 0.064 Uiso 1 1 calc R U . . .
C14 C 0.3624(2) 0.73057(16) 0.0435(2) 0.0602(4) Uani 1 1 d . . . . .
H14 H 0.390931 0.791088 -0.032859 0.072 Uiso 1 1 calc R U . . .
C15 C 0.3766(2) 0.73917(17) 0.1641(2) 0.0629(5) Uani 1 1 d . . . . .
H15 H 0.414791 0.804910 0.169400 0.076 Uiso 1 1 calc R U . . .
C16 C 0.3344(2) 0.65042(16) 0.27732(19) 0.0559(4) Uani 1 1 d . . . . .
H16 H 0.344072 0.656811 0.359105 0.067 Uiso 1 1 calc R U . . .
C17 C 0.27697(17) 0.55060(14) 0.27197(15) 0.0433(3) Uani 1 1 d . . . . .
C18 C 0.23726(18) 0.45386(15) 0.39563(14) 0.0462(3) Uani 1 1 d . . . . .
C19 C 0.2303(3) 0.3835(2) 0.62490(18) 0.0749(6) Uani 1 1 d . . . . .
H19A H 0.244026 0.412285 0.697035 0.112 Uiso 1 1 calc R U . . .
H19B H 0.121717 0.382344 0.654676 0.112 Uiso 1 1 calc R U . . .
H19C H 0.310045 0.290894 0.603212 0.112 Uiso 1 1 calc R U . . .
N1 N 0.13075(15) 0.20480(13) 0.19867(12) 0.0450(3) Uani 1 1 d . . . . .
N2 N 0.21568(16) 0.43539(13) 0.13997(13) 0.0457(3) Uani 1 1 d . . . . .
O1 O 0.19728(18) 0.35755(13) 0.40113(11) 0.0677(4) Uani 1 1 d . . . . .
O2 O 0.25286(16) 0.48094(12) 0.50429(11) 0.0598(3) Uani 1 1 d . . . . .
O3 O 0.20643(15) 0.47149(14) -0.07792(11) 0.0623(3) Uani 1 1 d . . . . .
O4 O 0.39754(14) 0.07296(14) 0.16620(14) 0.0669(3) Uani 1 1 d . . . . .
F1 F -0.37612(13) 0.30562(14) 0.39036(14) 0.0875(4) Uani 1 1 d . . . . .
H2 H 0.204(2) 0.3819(19) 0.2131(19) 0.055(5) Uiso 1 1 d . . . . .

loop_
_atom_site_aniso_label
_atom_site_aniso_U_11
_atom_site_aniso_U_22
_atom_site_aniso_U_33
_atom_site_aniso_U_23
_atom_site_aniso_U_13
_atom_site_aniso_U_12
C1 0.0448(7) 0.0444(7) 0.0434(7) 0.0008(6) -0.0198(6) -0.0172(6)
C2 0.0447(8) 0.0566(9) 0.0518(9) -0.0038(7) -0.0185(7) -0.0136(7)
C3 0.0465(8) 0.0838(13) 0.0709(11) 0.0045(10) -0.0271(8) -0.0285(9)
C4 0.0682(11) 0.0670(11) 0.0858(13) 0.0097(9) -0.0432(10) -0.0386(9)
C5 0.0666(11) 0.0539(9) 0.0907(13) -0.0124(9) -0.0356(10) -0.0235(8)
C6 0.0456(8) 0.0532(9) 0.0724(11) -0.0129(8) -0.0219(7) -0.0178(7)
C7 0.0531(8) 0.0495(8) 0.0546(9) -0.0097(7) -0.0178(7) -0.0208(7)
C8 0.0576(9) 0.0500(8) 0.0568(9) 0.0028(7) -0.0292(7) -0.0314(7)
C9 0.0910(13) 0.0673(11) 0.0662(11) 0.0193(9) -0.0434(10) -0.0435(10)
C10 0.0645(9) 0.0597(9) 0.0410(7) -0.0005(6) -0.0257(7) -0.0298(8)
C11 0.0449(7) 0.0537(8) 0.0365(7) 0.0019(6) -0.0173(6) -0.0193(6)
C12 0.0406(7) 0.0359(6) 0.0446(7) 0.0003(5) -0.0129(6) -0.0139(5)
C13 0.0544(9) 0.0459(8) 0.0519(9) 0.0085(7) -0.0158(7) -0.0208(7)
C14 0.0544(9) 0.0416(8) 0.0715(11) 0.0086(7) -0.0124(8) -0.0209(7)
C15 0.0565(9) 0.0442(8) 0.0872(13) -0.0077(8) -0.0158(9) -0.0242(7)
C16 0.0573(9) 0.0472(8) 0.0670(10) -0.0133(7) -0.0166(8) -0.0222(7)
C17 0.0441(7) 0.0370(6) 0.0474(8) -0.0053(6) -0.0137(6) -0.0143(6)
C18 0.0542(8) 0.0456(7) 0.0407(7) -0.0080(6) -0.0156(6) -0.0183(6)
C19 0.1097(16) 0.0722(12) 0.0419(9) -0.0044(8) -0.0314(10) -0.0276(11)
N1 0.0515(7) 0.0501(7) 0.0432(6) 0.0015(5) -0.0212(5) -0.0257(5)
N2 0.0608(8) 0.0478(7) 0.0362(6) 0.0061(5) -0.0195(6) -0.0291(6)
O1 0.1180(11) 0.0678(7) 0.0424(6) 0.0091(5) -0.0313(6) -0.0602(8)
O2 0.0832(8) 0.0574(6) 0.0466(6) -0.0100(5) -0.0260(6) -0.0262(6)
O3 0.0772(8) 0.0766(8) 0.0425(6) 0.0156(5) -0.0314(6) -0.0375(6)
O4 0.0541(7) 0.0747(8) 0.0822(9) 0.0026(7) -0.0291(6) -0.0322(6)
F1 0.0531(6) 0.0917(8) 0.1046(10) -0.0443(7) -0.0110(6) -0.0100(6)

loop_
_atom_type_symbol
_atom_type_description
_atom_type_scat_dispersion_real
_atom_type_scat_dispersion_imag
_atom_type_scat_source
C C 0.0033 0.0016 'International Tables Vol C Tables 4.2.6.8 and 6.1.1.4'
H H 0.0000 0.0000 'International Tables Vol C Tables 4.2.6.8 and 6.1.1.4'
N N 0.0061 0.0033 'International Tables Vol C Tables 4.2.6.8 and 6.1.1.4'
O O 0.0106 0.0060 'International Tables Vol C Tables 4.2.6.8 and 6.1.1.4'
F F 0.0171 0.0103 'International Tables Vol C Tables 4.2.6.8 and 6.1.1.4'

loop_
_geom_angle_atom_site_label_1
_geom_angle_atom_site_label_2
_geom_angle_atom_site_label_3
_geom_angle
_geom_angle_site_symmetry_1
_geom_angle_site_symmetry_3
_geom_angle_publ_flag
C6 C1 C2 116.15(13) . . ?
C6 C1 C7 124.08(13) . . ?
C2 C1 C7 119.77(13) . . ?
F1 C2 C3 119.05(15) . . ?
F1 C2 C1 117.23(14) . . ?
C3 C2 C1 123.71(15) . . ?
C4 C3 C2 118.61(16) . . ?
C5 C4 C3 119.74(15) . . ?
C4 C5 C6 120.38(17) . . ?
C1 C6 C5 121.41(15) . . ?
N1 C7 C1 113.79(12) . . ?
O4 C8 N1 120.85(14) . . ?
O4 C8 C9 121.26(15) . . ?
N1 C8 C9 117.89(14) . . ?
N1 C10 C11 116.13(11) . . ?
O3 C11 N2 125.60(14) . . ?
O3 C11 C10 119.75(13) . . ?
N2 C11 C10 114.63(12) . . ?
C13 C12 N2 122.17(13) . . ?
C13 C12 C17 119.06(13) . . ?
N2 C12 C17 118.73(12) . . ?
C14 C13 C12 119.96(16) . . ?
C15 C14 C13 121.11(15) . . ?
C14 C15 C16 119.73(15) . . ?
C15 C16 C17 121.22(16) . . ?
C16 C17 C12 118.91(14) . . ?
C16 C17 C18 119.45(13) . . ?
C12 C17 C18 121.59(12) . . ?
O1 C18 O2 121.38(14) . . ?
O1 C18 C17 125.61(13) . . ?
O2 C18 C17 113.01(12) . . ?
C8 N1 C7 124.38(13) . . ?
C8 N1 C10 118.48(13) . . ?
C7 N1 C10 116.75(12) . . ?
C11 N2 C12 129.83(13) . . ?
C18 O2 C19 116.07(13) . . ?

loop_
_geom_bond_atom_site_label_1
_geom_bond_atom_site_label_2
_geom_bond_distance
_geom_bond_site_symmetry_2
_geom_bond_publ_flag
C1 C6 1.377(2) . ?
C1 C2 1.378(2) . ?
C1 C7 1.5133(19) . ?
C2 F1 1.360(2) . ?
C2 C3 1.374(2) . ?
C3 C4 1.372(3) . ?
C4 C5 1.367(3) . ?
C5 C6 1.387(2) . ?
C7 N1 1.4498(19) . ?
C8 O4 1.2158(19) . ?
C8 N1 1.367(2) . ?
C8 C9 1.498(2) . ?
C10 N1 1.4536(19) . ?
C10 C11 1.519(2) . ?
C11 O3 1.2159(17) . ?
C11 N2 1.3521(18) . ?
C12 C13 1.3980(19) . ?
C12 N2 1.4015(17) . ?
C12 C17 1.409(2) . ?
C13 C14 1.385(2) . ?
C14 C15 1.368(3) . ?
C15 C16 1.372(2) . ?
C16 C17 1.3973(19) . ?
C17 C18 1.484(2) . ?
C18 O1 1.2093(17) . ?
C18 O2 1.3288(17) . ?
C19 O2 1.443(2) . ?
